data_7126037
loop_
_publ_author_name
'Das, Mainak'
'Chitranshi, Sangya'
'Murugavel, M.'
'Adinarayana, B.'
'Suresh, Cherumuttathu H.'
'Srinivasan, A.'

_publ_section_title
;
 Isosmaragdyrin with an N<sub>3</sub>C<sub>2</sub> core: stabilization of
 Rh(i) and organo-Pt(ii) complexes.
;
_journal_issue 24
_journal_name_full 'Chemical communications (Cambridge, England)'
_journal_page_first 3551
_journal_page_last 3554
_journal_paper_doi 10.1039/d0cc00214c
_journal_volume 56
_journal_year 2020
_chemical_formula_moiety '8(C52 H37 Cl F5 N3 Pt)'
_chemical_formula_sum 'C400 H344 Cl F72 N80 Pt8'
_chemical_formula_weight 9235.70
_chemical_name_systematic Py-ism-Pt
_space_group_crystal_system monoclinic
_space_group_IT_number 15
_space_group_name_Hall '-C 2yc'
_space_group_name_H-M_alt 'C 1 2/c 1'
_atom_sites_solution_hydrogens geom
_atom_sites_solution_primary dual
_audit_creation_date 2019-10-01
_audit_creation_method
;
Olex2 1.2
(compiled 2017.03.28 svn.r3405 for OlexSys, GUI svn.r5506)
;
_audit_update_record
;
2019-10-01 deposited with the CCDC.	2020-02-17 downloaded from the CCDC.
;
_cell_angle_alpha 90
_cell_angle_beta 93.548(5)
_cell_angle_gamma 90
_cell_formula_units_Z 1
_cell_length_a 31.6392(15)
_cell_length_b 8.7956(4)
_cell_length_c 37.084(2)
_cell_measurement_reflns_used 6781
_cell_measurement_temperature 299.2(4)
_cell_measurement_theta_max 72.9830
_cell_measurement_theta_min 3.7860
_cell_volume 10300.2(9)
_computing_cell_refinement 'CrysAlisPro 1.171.39.46b (Rigaku OD, 2018)'
_computing_data_collection 'CrysAlisPro 1.171.39.46b (Rigaku OD, 2018)'
_computing_data_reduction 'CrysAlisPro 1.171.39.46b (Rigaku OD, 2018)'
_computing_molecular_graphics 'Olex2 (Dolomanov et al., 2009)'
_computing_publication_material 'Olex2 (Dolomanov et al., 2009)'
_computing_structure_refinement 'ShelXL (Sheldrick, 2015)'
_computing_structure_solution 'ShelXT (Sheldrick, 2015)'
_diffrn_ambient_environment air
_diffrn_ambient_temperature 299.2(4)
_diffrn_detector 'CCD plate'
_diffrn_detector_type 'Pilatus 200K'
_diffrn_measured_fraction_theta_full 0.998
_diffrn_measured_fraction_theta_max 0.997
_diffrn_measurement_details
;
List of Runs (angles in degrees, time in seconds):

  # Type    Start    End  Width  t~exp~   \w     \q     \k     \f   Frames
#--------------------------------------------------------------------------
  1  \w    -58.00 -10.00   0.50   20.00    --    0.00 139.00  21.00   96
  2  \w    -53.00  -6.00   0.50   20.00    --    0.00 130.00-152.00   94
  3  \w     40.00 121.00   0.50   20.00    --  102.08-130.00 135.00  162
  4  \w     80.00 105.00   0.50   20.00    --  102.08  77.00 -60.00   50
  5  \w     92.00 164.00   0.50   20.00    --  102.08 130.00-152.00  144
  6  \w     86.00 163.00   0.50   20.00    --  102.08 139.00  21.00  154
  7  \w     -1.00  65.00   0.50   20.00    --    0.00  37.00  30.00  132
  8  \w     -1.00  67.00   0.50   20.00    --    0.00  19.00-150.00  136
  9  \w     -1.00  65.00   0.50   20.00    --    0.00  37.00 -30.00  132
 10  \w     36.00 103.00   0.50   20.00    --  102.08 -30.00   0.00  134
 11  \w     36.00 103.00   0.50   20.00    --  102.08 -30.00  60.00  134
 12  \w     34.00 104.00   0.50   20.00    --  102.08 -15.00 -60.00  140
 13  \w     80.00 162.00   0.50   20.00    --  102.08  77.00 -60.00  164
 14  \w    136.00 162.00   0.50   20.00    --  102.08  77.00 -60.00   52
 15  \w     41.00 114.00   0.50   20.00    --  102.08 -61.00 120.00  146
 16  \w     43.00 108.00   0.50   20.00    --  102.08 -61.00 -90.00  130
 17  \w    104.00 130.00   0.50   20.00    --  102.08  15.00 -30.00   52
 18  \w    142.00 168.00   0.50   20.00    --  102.08  15.00 -30.00   52
 19  \w     47.00 105.00   0.50   20.00    --  102.08 -45.00 -90.00  116
 20  \w     91.00 146.00   0.50   20.00    --  102.08  61.00 120.00  110
 21  \w     40.00 105.00   0.50   20.00    --  102.08 -45.00   0.00  130
;
_diffrn_measurement_device 'four-circle diffractometer'
_diffrn_measurement_device_type 'SuperNova, Dual, Cu at home/near, Pilatus 200K'
_diffrn_measurement_method '\w scans'
_diffrn_orient_matrix_type 'CrysAlisPro convention (1999,Acta A55,543-557)'
_diffrn_orient_matrix_UB_11 -0.0060739000
_diffrn_orient_matrix_UB_12 -0.0221794000
_diffrn_orient_matrix_UB_13 -0.0411962000
_diffrn_orient_matrix_UB_21 -0.0314692000
_diffrn_orient_matrix_UB_22 -0.1302459000
_diffrn_orient_matrix_UB_23 0.0057058000
_diffrn_orient_matrix_UB_31 -0.0368376000
_diffrn_orient_matrix_UB_32 0.1148133000
_diffrn_orient_matrix_UB_33 -0.0015023000
_diffrn_radiation_monochromator mirror
_diffrn_radiation_probe x-ray
_diffrn_radiation_type CuK\a
_diffrn_radiation_wavelength 1.54184
_diffrn_reflns_av_R_equivalents 0.1227
_diffrn_reflns_av_unetI/netI 0.1117
_diffrn_reflns_Laue_measured_fraction_full 0.998
_diffrn_reflns_Laue_measured_fraction_max 0.997
_diffrn_reflns_limit_h_max 36
_diffrn_reflns_limit_h_min -38
_diffrn_reflns_limit_k_max 10
_diffrn_reflns_limit_k_min -10
_diffrn_reflns_limit_l_max 44
_diffrn_reflns_limit_l_min -44
_diffrn_reflns_number 39416
_diffrn_reflns_point_group_measured_fraction_full 0.998
_diffrn_reflns_point_group_measured_fraction_max 0.997
_diffrn_reflns_theta_full 67.684
_diffrn_reflns_theta_max 68.249
_diffrn_reflns_theta_min 3.565
_diffrn_source 'micro-focus sealed X-ray tube'
_diffrn_source_type 'SuperNova (Cu) X-ray Source'
_exptl_absorpt_coefficient_mu 5.819
_exptl_absorpt_correction_T_max 1.00000
_exptl_absorpt_correction_T_min 0.44703
_exptl_absorpt_correction_type multi-scan
_exptl_absorpt_process_details
;
CrysAlisPro 1.171.39.46b (Rigaku Oxford Diffraction, 2018)
Empirical absorption correction using spherical harmonics,
 implemented in SCALE3 ABSPACK scaling algorithm.
;
_exptl_crystal_colour 'metallic blackish blue'
_exptl_crystal_colour_lustre metallic
_exptl_crystal_colour_modifier blackish
_exptl_crystal_colour_primary blue
_exptl_crystal_density_diffrn 1.489
_exptl_crystal_description block
_exptl_crystal_F_000 4593
_exptl_crystal_size_max 0.362
_exptl_crystal_size_mid 0.25
_exptl_crystal_size_min 0.212
_refine_diff_density_max 4.556
_refine_diff_density_min -1.811
_refine_diff_density_rms 0.180
_refine_ls_extinction_method none
_refine_ls_goodness_of_fit_ref 0.994
_refine_ls_hydrogen_treatment constr
_refine_ls_matrix_type full
_refine_ls_number_parameters 565
_refine_ls_number_reflns 9420
_refine_ls_number_restraints 0
_refine_ls_restrained_S_all 0.994
_refine_ls_R_factor_all 0.1237
_refine_ls_R_factor_gt 0.0907
_refine_ls_shift/su_max 0.001
_refine_ls_shift/su_mean 0.000
_refine_ls_structure_factor_coef Fsqd
_refine_ls_weighting_details 'w=1/[\s^2^(Fo^2^)+(0.1740P)^2^] where P=(Fo^2^+2Fc^2^)/3'
_refine_ls_weighting_scheme calc
_refine_ls_wR_factor_gt 0.2424
_refine_ls_wR_factor_ref 0.2739
_reflns_Friedel_coverage 0.000
_reflns_number_gt 5832
_reflns_number_total 9420
_reflns_threshold_expression 'I > 2\s(I)'
_cod_data_source_file d0cc00214c2.cif
_cod_data_source_block as-py-ism-pt
_cod_depositor_comments 'Adding full bibliography for 7126036--7126038.cif.'
_cod_original_cell_volume 10300.1(9)
_cod_database_code 7126037
_shelx_shelxl_version_number 2016/6
_chemical_oxdiff_formula 'C400 H344 F72 N80 Pt8 Cl1 '
_shelx_space_group_comment
;
The symmetry employed for this shelxl refinement is uniquely defined
by the following loop, which should always be used as a source of
symmetry information in preference to the above space-group names.
They are only intended as comments.
;
_diffrn_oxdiff_ac3_digest_frames
;
013085c9cd18619bfad3b8ad8e28dbbdba0002520a8
;
_reflns_odcompleteness_completeness 99.75
_reflns_odcompleteness_iscentric 1
_reflns_odcompleteness_theta 66.97
_olex2_refinement_description
;
1. Fixed Uiso
 At 1.2 times of:
  All C(H) groups, All N(H) groups
 At 1.5 times of:
  All C(H,H,H) groups
2.a Aromatic/amide H refined with riding coordinates:
 N1(H1), C8(H8), C13(H13), C14(H14), C20(H20), C4(H4), C42(H42), C31(H31),
 C9(H9), C28(H28), C23(H23), C40(H40), C18(H18), C33(H33), C3(H3), C2(H2),
 C19(H19), C25(H25), C24(H24)
2.b Idealised Me refined as rotating group:
 C46(H46A,H46B,H46C), C35(H35A,H35B,H35C), C37(H37A,H37B,H37C), C44(H44A,H44B,
 H44C), C36(H36A,H36B,H36C), C45(H45A,H45B,H45C)
;
_olex2_submission_special_instructions 'No special instructions were received'
_oxdiff_exptl_absorpt_empirical_details
;
Empirical correction (ABSPACK) includes:
- Absorption correction using spherical harmonics
- Frame scaling
;
_oxdiff_exptl_absorpt_empirical_full_max 2.935
_oxdiff_exptl_absorpt_empirical_full_min 0.291

loop_
_space_group_symop_operation_xyz
'x, y, z'
'-x, y, -z+1/2'
'x+1/2, y+1/2, z'
'-x+1/2, y+1/2, -z+1/2'
'-x, -y, -z'
'x, -y, z-1/2'
'-x+1/2, -y+1/2, -z'
'x+1/2, -y+1/2, z-1/2'

loop_
_atom_site_label
_atom_site_type_symbol
_atom_site_fract_x
_atom_site_fract_y
_atom_site_fract_z
_atom_site_U_iso_or_equiv
_atom_site_adp_type
_atom_site_occupancy
_atom_site_site_symmetry_order
_atom_site_calc_flag
_atom_site_refinement_flags_posn
_atom_site_refinement_flags_adp
_atom_site_refinement_flags_occupancy
_atom_site_disorder_assembly
_atom_site_disorder_group
Pt1 Pt 0.34903(2) -0.07115(5) 0.39832(2) 0.0642(2) Uani 1 1 d . . . . .
Cl1 Cl 0.40599(10) -0.1505(4) 0.36217(9) 0.0799(8) Uani 1 1 d . . . . .
F1 F 0.4236(3) 0.4416(9) 0.4607(2) 0.093(2) Uani 1 1 d . . . . .
F5 F 0.5154(2) 0.2959(10) 0.3716(2) 0.101(2) Uani 1 1 d . . . . .
F4 F 0.5685(2) 0.5216(11) 0.3937(3) 0.107(3) Uani 1 1 d . . . . .
N2 N 0.3928(3) 0.0411(9) 0.4313(2) 0.058(2) Uani 1 1 d . . . . .
F2 F 0.4770(3) 0.6689(11) 0.4815(2) 0.122(3) Uani 1 1 d . . . . .
N3 N 0.2981(3) -0.1707(10) 0.3686(3) 0.069(2) Uani 1 1 d . . . . .
N1 N 0.3956(3) 0.1941(11) 0.3441(2) 0.069(2) Uani 1 1 d . . . . .
H1 H 0.389927 0.099699 0.347413 0.082 Uiso 1 1 calc R . . . .
F3 F 0.5487(3) 0.7079(12) 0.4484(3) 0.130(3) Uani 1 1 d . . . . .
C7 C 0.3923(3) 0.0026(13) 0.4690(3) 0.062(3) Uani 1 1 d . . . . .
C47 C 0.4672(4) 0.3595(14) 0.4149(3) 0.063(3) Uani 1 1 d . . . . .
C29 C 0.3644(4) -0.0344(13) 0.5278(3) 0.066(3) Uani 1 1 d . . . . .
C6 C 0.3583(4) -0.0231(14) 0.4877(3) 0.063(3) Uani 1 1 d . . . . .
C48 C 0.4585(4) 0.4591(15) 0.4431(3) 0.069(3) Uani 1 1 d . . . . .
C27 C 0.3066(4) -0.0687(13) 0.4348(5) 0.082(4) Uani 1 1 d . . . . .
C8 C 0.4344(4) 0.0421(14) 0.4841(3) 0.067(3) Uani 1 1 d . . . . .
H8 H 0.445301 0.018641 0.507307 0.080 Uiso 1 1 calc R . . . .
C26 C 0.2639(4) -0.1968(15) 0.3880(4) 0.084(4) Uani 1 1 d . . . . .
C13 C 0.4180(4) 0.4332(13) 0.3526(3) 0.072(3) Uani 1 1 d . . . . .
H13 H 0.430207 0.518924 0.363627 0.086 Uiso 1 1 calc R . . . .
C5 C 0.3153(4) -0.0445(12) 0.4723(3) 0.062(3) Uani 1 1 d . . . . .
C14 C 0.3982(4) 0.4291(13) 0.3193(3) 0.068(3) Uani 1 1 d . . . . .
H14 H 0.394930 0.511542 0.303628 0.081 Uiso 1 1 calc R . . . .
C10 C 0.4266(3) 0.1229(13) 0.4268(2) 0.055(2) Uani 1 1 d . . . . .
C11 C 0.4360(3) 0.2431(13) 0.4016(3) 0.060(3) Uani 1 1 d . . . . .
C22 C 0.2968(4) -0.2284(13) 0.3341(4) 0.077(3) Uani 1 1 d . . . . .
C21 C 0.3239(4) -0.1671(14) 0.3067(4) 0.076(3) Uani 1 1 d . . . . .
C30 C 0.3748(4) -0.1773(16) 0.5441(3) 0.076(3) Uani 1 1 d . . . . .
C43 C 0.3147(4) 0.3614(16) 0.2383(3) 0.079(3) Uani 1 1 d . . . . .
C15 C 0.3831(4) 0.2778(13) 0.3117(3) 0.068(3) Uani 1 1 d . . . . .
C20 C 0.3361(5) -0.2553(16) 0.2777(5) 0.097(5) Uani 1 1 d . . . . .
H20 H 0.329759 -0.358552 0.277003 0.117 Uiso 1 1 calc R . . . .
C1 C 0.2675(4) -0.1292(17) 0.4241(4) 0.081(4) Uani 1 1 d . . . . .
C38 C 0.3586(5) 0.3138(15) 0.2488(3) 0.081(4) Uani 1 1 d . . . . .
C49 C 0.4856(5) 0.5771(16) 0.4536(4) 0.087(4) Uani 1 1 d . . . . .
C39 C 0.3906(4) 0.3600(16) 0.2274(3) 0.077(3) Uani 1 1 d . . . . .
C4 C 0.2812(4) -0.0474(15) 0.4943(4) 0.079(3) Uani 1 1 d . . . . .
H4 H 0.286299 -0.025442 0.518670 0.095 Uiso 1 1 calc R . . . .
C12 C 0.4172(4) 0.2820(13) 0.3686(3) 0.064(3) Uani 1 1 d . . . . .
C42 C 0.3089(5) 0.4484(14) 0.2074(4) 0.082(4) Uani 1 1 d . . . . .
H42 H 0.281624 0.480837 0.200368 0.099 Uiso 1 1 calc R . . . .
C31 C 0.3803(4) -0.1854(16) 0.5808(4) 0.085(4) Uani 1 1 d . . . . .
H31 H 0.386243 -0.280000 0.591117 0.102 Uiso 1 1 calc R . . . .
C34 C 0.3606(4) 0.0941(14) 0.5497(4) 0.071(3) Uani 1 1 d . . . . .
C52 C 0.5049(4) 0.3843(15) 0.3998(3) 0.071(3) Uani 1 1 d . . . . .
C9 C 0.4539(4) 0.1137(16) 0.4605(3) 0.071(3) Uani 1 1 d . . . . .
H9 H 0.481098 0.153874 0.463854 0.085 Uiso 1 1 calc R . . . .
C46 C 0.2799(5) 0.3163(16) 0.2612(4) 0.087(4) Uani 1 1 d . . . . .
H46A H 0.278490 0.207455 0.262515 0.131 Uiso 1 1 calc GR . . . .
H46B H 0.253523 0.355292 0.250924 0.131 Uiso 1 1 calc GR . . . .
H46C H 0.285285 0.357127 0.285086 0.131 Uiso 1 1 calc GR . . . .
C51 C 0.5323(4) 0.5031(16) 0.4097(4) 0.076(3) Uani 1 1 d . . . . .
C16 C 0.3655(4) 0.2203(14) 0.2813(3) 0.068(3) Uani 1 1 d . . . . .
C28 C 0.3336(4) -0.0155(14) 0.3071(3) 0.072(3) Uani 1 1 d . . . . .
H28 H 0.326178 0.043432 0.326515 0.087 Uiso 1 1 calc R . . . .
C50 C 0.5226(5) 0.5974(15) 0.4375(4) 0.085(4) Uani 1 1 d . . . . .
C23 C 0.2651(5) -0.3336(19) 0.3231(4) 0.098(4) Uani 1 1 d . . . . .
H23 H 0.266320 -0.382500 0.300914 0.117 Uiso 1 1 calc R . . . .
C40 C 0.3795(7) 0.4472(16) 0.1961(4) 0.099(5) Uani 1 1 d . . . . .
H40 H 0.400909 0.476401 0.181442 0.118 Uiso 1 1 calc R . . . .
C18 C 0.3653(5) -0.0334(17) 0.2499(4) 0.091(4) Uani 1 1 d . . . . .
H18 H 0.377847 0.012081 0.230628 0.109 Uiso 1 1 calc R . . . .
C35 C 0.3801(4) -0.3178(14) 0.5219(4) 0.082(4) Uani 1 1 d . . . . .
H35A H 0.363446 -0.308816 0.499446 0.123 Uiso 1 1 calc GR . . . .
H35B H 0.370989 -0.404940 0.534859 0.123 Uiso 1 1 calc GR . . . .
H35C H 0.409434 -0.329425 0.517026 0.123 Uiso 1 1 calc GR . . . .
C33 C 0.3663(5) 0.0777(18) 0.5865(4) 0.092(5) Uani 1 1 d . . . . .
H33 H 0.362508 0.162466 0.600986 0.111 Uiso 1 1 calc R . . . .
C3 C 0.2406(4) -0.0809(17) 0.4819(5) 0.096(5) Uani 1 1 d . . . . .
H3 H 0.218267 -0.072691 0.497032 0.115 Uiso 1 1 calc R . . . .
C41 C 0.3408(7) 0.4886(18) 0.1868(4) 0.093(4) Uani 1 1 d . . . . .
C32 C 0.3776(5) -0.063(2) 0.6037(4) 0.087(4) Uani 1 1 d . . . . .
C17 C 0.3543(4) 0.0539(14) 0.2790(3) 0.074(3) Uani 1 1 d . . . . .
C2 C 0.2337(4) -0.1272(18) 0.4466(5) 0.091(4) Uani 1 1 d . . . . .
H2 H 0.206777 -0.156773 0.437810 0.109 Uiso 1 1 calc R . . . .
C19 C 0.3577(7) -0.189(2) 0.2496(5) 0.122(6) Uani 1 1 d . . . . .
H19 H 0.366856 -0.249465 0.231008 0.147 Uiso 1 1 calc R . . . .
C25 C 0.2312(4) -0.297(2) 0.3763(5) 0.105(5) Uani 1 1 d . . . . .
H25 H 0.208667 -0.314446 0.390705 0.125 Uiso 1 1 calc R . . . .
C24 C 0.2325(6) -0.365(2) 0.3445(6) 0.118(6) Uani 1 1 d . . . . .
H24 H 0.211512 -0.433784 0.336828 0.142 Uiso 1 1 calc R . . . .
C37 C 0.3507(5) 0.2477(15) 0.5334(4) 0.097(4) Uani 1 1 d . . . . .
H37A H 0.376501 0.296668 0.527537 0.145 Uiso 1 1 calc GR . . . .
H37B H 0.336568 0.308966 0.550373 0.145 Uiso 1 1 calc GR . . . .
H37C H 0.332622 0.235440 0.511803 0.145 Uiso 1 1 calc GR . . . .
C44 C 0.4360(5) 0.314(3) 0.2373(5) 0.122(6) Uani 1 1 d . . . . .
H44A H 0.447515 0.377622 0.256443 0.184 Uiso 1 1 calc GR . . . .
H44B H 0.452506 0.324901 0.216549 0.184 Uiso 1 1 calc GR . . . .
H44C H 0.436736 0.209731 0.245052 0.184 Uiso 1 1 calc GR . . . .
C36 C 0.3834(7) -0.072(2) 0.6442(4) 0.129(7) Uani 1 1 d . . . . .
H36A H 0.370630 -0.163526 0.652402 0.193 Uiso 1 1 calc GR . . . .
H36B H 0.370071 0.014426 0.654699 0.193 Uiso 1 1 calc GR . . . .
H36C H 0.413027 -0.071804 0.651423 0.193 Uiso 1 1 calc GR . . . .
C45 C 0.3313(9) 0.588(2) 0.1533(4) 0.152(9) Uani 1 1 d . . . . .
H45A H 0.326781 0.523890 0.132436 0.228 Uiso 1 1 calc GR . . . .
H45B H 0.354891 0.654042 0.150081 0.228 Uiso 1 1 calc GR . . . .
H45C H 0.306410 0.647220 0.156470 0.228 Uiso 1 1 calc GR . . . .

loop_
_atom_site_aniso_label
_atom_site_aniso_U_11
_atom_site_aniso_U_22
_atom_site_aniso_U_33
_atom_site_aniso_U_23
_atom_site_aniso_U_13
_atom_site_aniso_U_12
Pt1 0.0680(3) 0.0434(3) 0.0799(4) 0.0003(2) -0.0069(2) -0.0056(2)
Cl1 0.0860(19) 0.0618(19) 0.092(2) -0.0111(16) 0.0029(15) 0.0136(16)
F1 0.096(5) 0.089(6) 0.095(5) -0.024(4) 0.028(4) -0.021(4)
F5 0.102(5) 0.101(6) 0.102(5) -0.024(5) 0.028(4) -0.017(5)
F4 0.068(4) 0.104(6) 0.149(7) 0.018(6) 0.018(5) -0.016(4)
N2 0.057(5) 0.039(5) 0.078(6) 0.010(4) 0.008(4) -0.004(4)
F2 0.145(8) 0.098(7) 0.123(7) -0.051(6) 0.012(6) -0.028(6)
N3 0.074(6) 0.035(5) 0.096(7) 0.011(5) -0.017(5) -0.010(4)
N1 0.094(6) 0.040(5) 0.070(5) 0.001(4) -0.007(5) -0.006(5)
F3 0.123(7) 0.105(7) 0.160(8) -0.019(6) -0.009(6) -0.062(6)
C7 0.056(6) 0.051(6) 0.077(7) -0.012(5) -0.012(5) 0.003(5)
C47 0.072(6) 0.053(7) 0.064(6) 0.006(5) -0.002(5) -0.019(6)
C29 0.082(7) 0.039(6) 0.079(7) -0.003(5) 0.012(6) -0.005(5)
C6 0.065(6) 0.053(6) 0.072(7) 0.001(5) 0.011(5) 0.008(5)
C48 0.070(7) 0.069(8) 0.068(7) -0.011(6) 0.005(5) -0.016(6)
C27 0.066(7) 0.040(7) 0.140(13) 0.007(7) -0.004(7) 0.001(5)
C8 0.071(7) 0.075(8) 0.053(6) -0.005(5) -0.006(5) -0.006(6)
C26 0.054(6) 0.060(8) 0.134(12) 0.020(8) -0.020(7) -0.019(6)
C13 0.083(8) 0.054(7) 0.077(7) -0.006(6) -0.004(6) -0.019(6)
C5 0.070(6) 0.039(6) 0.077(7) 0.009(5) 0.009(5) -0.011(5)
C14 0.085(8) 0.052(7) 0.064(6) 0.012(5) -0.010(5) -0.002(6)
C10 0.051(5) 0.064(7) 0.047(5) -0.002(5) -0.017(4) -0.005(5)
C11 0.075(6) 0.056(7) 0.050(5) 0.003(5) 0.003(5) -0.016(5)
C22 0.084(8) 0.034(6) 0.108(9) 0.002(6) -0.042(7) -0.014(6)
C21 0.078(7) 0.052(7) 0.095(9) 0.007(6) -0.030(6) -0.002(6)
C30 0.077(7) 0.079(9) 0.074(7) 0.006(6) 0.015(6) -0.010(7)
C43 0.099(9) 0.063(8) 0.075(8) -0.022(6) -0.007(7) -0.018(7)
C15 0.095(8) 0.046(6) 0.061(6) -0.006(5) -0.004(6) 0.006(6)
C20 0.123(12) 0.046(8) 0.117(12) -0.024(8) -0.040(10) 0.019(8)
C1 0.076(8) 0.072(9) 0.094(9) 0.024(7) -0.010(7) -0.002(7)
C38 0.116(10) 0.063(8) 0.062(7) -0.023(6) -0.008(7) 0.000(7)
C49 0.098(10) 0.080(10) 0.083(8) -0.020(7) 0.009(7) -0.015(8)
C39 0.101(9) 0.064(8) 0.065(7) -0.007(6) 0.006(6) -0.013(7)
C4 0.081(8) 0.069(9) 0.087(8) 0.005(6) 0.006(7) -0.004(7)
C12 0.077(7) 0.047(6) 0.067(6) -0.010(5) 0.009(5) -0.010(6)
C42 0.114(10) 0.049(8) 0.078(8) 0.007(6) -0.033(7) 0.006(7)
C31 0.102(9) 0.060(8) 0.092(9) 0.020(7) 0.007(7) 0.000(7)
C34 0.070(7) 0.059(8) 0.085(8) -0.006(6) 0.009(6) 0.002(6)
C52 0.079(7) 0.058(7) 0.077(7) -0.007(6) 0.015(6) 0.001(6)
C9 0.063(6) 0.074(8) 0.076(7) 0.011(6) 0.003(5) -0.009(6)
C46 0.105(10) 0.068(9) 0.087(8) -0.001(7) -0.004(7) -0.004(8)
C51 0.067(7) 0.061(8) 0.102(9) 0.001(7) 0.013(6) -0.007(6)
C16 0.091(8) 0.053(7) 0.058(6) 0.003(5) -0.009(5) 0.002(6)
C28 0.100(9) 0.037(6) 0.077(7) -0.008(5) -0.019(6) 0.000(6)
C50 0.091(9) 0.061(8) 0.101(10) 0.001(7) -0.012(7) -0.026(7)
C23 0.108(11) 0.078(11) 0.103(10) -0.006(8) -0.022(9) 0.001(9)
C40 0.164(17) 0.058(9) 0.075(9) 0.000(7) 0.014(10) -0.022(10)
C18 0.126(12) 0.069(9) 0.073(8) -0.028(7) -0.027(8) -0.008(8)
C35 0.092(8) 0.052(7) 0.104(9) -0.002(7) 0.007(7) -0.008(6)
C33 0.088(9) 0.089(12) 0.103(11) -0.027(9) 0.022(8) -0.018(8)
C3 0.068(8) 0.088(11) 0.133(13) 0.033(9) 0.014(8) -0.003(7)
C41 0.152(15) 0.062(9) 0.063(8) 0.008(6) -0.014(9) -0.015(10)
C32 0.085(9) 0.109(13) 0.067(7) 0.016(8) 0.001(6) -0.011(8)
C17 0.091(8) 0.054(7) 0.074(7) -0.014(6) -0.012(6) 0.006(6)
C2 0.054(6) 0.090(10) 0.126(12) 0.023(9) -0.012(7) -0.021(7)
C19 0.166(17) 0.092(13) 0.105(12) -0.056(11) -0.021(12) 0.019(12)
C25 0.075(8) 0.091(12) 0.145(14) 0.028(11) -0.018(9) -0.022(8)
C24 0.139(16) 0.071(11) 0.139(15) 0.006(11) -0.040(13) -0.038(11)
C37 0.131(12) 0.042(7) 0.117(11) -0.013(7) 0.007(9) -0.005(7)
C44 0.101(11) 0.148(18) 0.121(12) 0.021(12) 0.026(9) 0.012(11)
C36 0.146(16) 0.15(2) 0.092(11) 0.002(10) -0.003(10) -0.036(13)
C45 0.26(3) 0.113(17) 0.081(10) 0.042(10) -0.024(13) -0.032(16)

loop_
_atom_type_symbol
_atom_type_description
_atom_type_scat_dispersion_real
_atom_type_scat_dispersion_imag
_atom_type_scat_source
C C 0.0181 0.0091 'International Tables Vol C Tables 4.2.6.8 and 6.1.1.4'
H H 0.0000 0.0000 'International Tables Vol C Tables 4.2.6.8 and 6.1.1.4'
N N 0.0311 0.0180 'International Tables Vol C Tables 4.2.6.8 and 6.1.1.4'
F F 0.0727 0.0534 'International Tables Vol C Tables 4.2.6.8 and 6.1.1.4'
Cl Cl 0.3639 0.7018 'International Tables Vol C Tables 4.2.6.8 and 6.1.1.4'
Pt Pt -4.5932 6.9264 'International Tables Vol C Tables 4.2.6.8 and 6.1.1.4'

loop_
_geom_angle_atom_site_label_1
_geom_angle_atom_site_label_2
_geom_angle_atom_site_label_3
_geom_angle
_geom_angle_site_symmetry_1
_geom_angle_site_symmetry_3
_geom_angle_publ_flag
N2 Pt1 Cl1 88.3(2) . . ?
N2 Pt1 N3 172.1(4) . . ?
N3 Pt1 Cl1 99.4(3) . . ?
C27 Pt1 Cl1 162.0(4) . . ?
C27 Pt1 N2 92.8(5) . . ?
C27 Pt1 N3 80.3(5) . . ?
C7 N2 Pt1 114.9(6) . . ?
C10 N2 Pt1 135.9(7) . . ?
C10 N2 C7 108.1(9) . . ?
C26 N3 Pt1 113.9(9) . . ?
C26 N3 C22 116.9(10) . . ?
C22 N3 Pt1 128.6(8) . . ?
C15 N1 H1 124.2 . . ?
C12 N1 H1 124.2 . . ?
C12 N1 C15 111.7(10) . . ?
N2 C7 C8 104.7(9) . . ?
C6 C7 N2 127.0(10) . . ?
C6 C7 C8 126.0(11) . . ?
C48 C47 C11 121.3(10) . . ?
C52 C47 C48 115.0(10) . . ?
C52 C47 C11 123.5(10) . . ?
C30 C29 C6 119.6(10) . . ?
C34 C29 C6 120.9(11) . . ?
C34 C29 C30 119.5(12) . . ?
C7 C6 C29 118.2(11) . . ?
C7 C6 C5 125.5(10) . . ?
C5 C6 C29 116.3(9) . . ?
F1 C48 C47 120.2(10) . . ?
F1 C48 C49 117.8(11) . . ?
C49 C48 C47 122.0(11) . . ?
C5 C27 Pt1 125.3(9) . . ?
C1 C27 Pt1 115.8(12) . . ?
C1 C27 C5 117.2(13) . . ?
C7 C8 H8 125.5 . . ?
C9 C8 C7 109.0(11) . . ?
C9 C8 H8 125.5 . . ?
N3 C26 C1 113.4(10) . . ?
N3 C26 C25 122.5(15) . . ?
C25 C26 C1 123.5(14) . . ?
C14 C13 H13 125.4 . . ?
C14 C13 C12 109.2(10) . . ?
C12 C13 H13 125.4 . . ?
C27 C5 C6 121.8(10) . . ?
C4 C5 C6 120.8(11) . . ?
C4 C5 C27 117.4(11) . . ?
C13 C14 H14 125.3 . . ?
C13 C14 C15 109.4(10) . . ?
C15 C14 H14 125.3 . . ?
N2 C10 C11 133.1(9) . . ?
N2 C10 C9 107.7(9) . . ?
C11 C10 C9 116.8(9) . . ?
C10 C11 C47 116.5(9) . . ?
C12 C11 C47 111.5(9) . . ?
C12 C11 C10 131.3(10) . . ?
N3 C22 C21 121.5(10) . . ?
N3 C22 C23 119.5(13) . . ?
C23 C22 C21 118.4(13) . . ?
C20 C21 C22 121.8(13) . . ?
C28 C21 C22 119.3(12) . . ?
C28 C21 C20 118.5(13) . . ?
C29 C30 C35 121.7(11) . . ?
C31 C30 C29 118.8(13) . . ?
C31 C30 C35 119.6(13) . . ?
C38 C43 C46 119.2(12) . . ?
C42 C43 C38 116.9(13) . . ?
C42 C43 C46 123.9(14) . . ?
C14 C15 N1 103.9(9) . . ?
C16 C15 N1 126.3(11) . . ?
C16 C15 C14 129.5(11) . . ?
C21 C20 H20 119.7 . . ?
C21 C20 C19 120.7(13) . . ?
C19 C20 H20 119.7 . . ?
C27 C1 C26 115.9(12) . . ?
C27 C1 C2 121.9(15) . . ?
C2 C1 C26 122.1(13) . . ?
C39 C38 C43 118.2(12) . . ?
C39 C38 C16 124.0(13) . . ?
C16 C38 C43 117.9(12) . . ?
F2 C49 C48 120.8(12) . . ?
F2 C49 C50 118.5(13) . . ?
C50 C49 C48 120.6(12) . . ?
C38 C39 C40 118.3(15) . . ?
C38 C39 C44 119.9(13) . . ?
C40 C39 C44 121.8(14) . . ?
C5 C4 H4 118.2 . . ?
C3 C4 C5 123.7(14) . . ?
C3 C4 H4 118.2 . . ?
N1 C12 C13 105.8(10) . . ?
N1 C12 C11 129.2(11) . . ?
C11 C12 C13 124.9(10) . . ?
C43 C42 H42 118.4 . . ?
C41 C42 C43 123.2(15) . . ?
C41 C42 H42 118.4 . . ?
C30 C31 H31 117.8 . . ?
C30 C31 C32 124.3(13) . . ?
C32 C31 H31 117.8 . . ?
C29 C34 C37 120.9(12) . . ?
C33 C34 C29 118.7(12) . . ?
C33 C34 C37 120.3(12) . . ?
F5 C52 C47 119.0(11) . . ?
F5 C52 C51 117.1(10) . . ?
C47 C52 C51 123.8(11) . . ?
C8 C9 C10 109.0(11) . . ?
C8 C9 H9 125.5 . . ?
C10 C9 H9 125.5 . . ?
C43 C46 H46A 109.5 . . ?
C43 C46 H46B 109.5 . . ?
C43 C46 H46C 109.5 . . ?
H46A C46 H46B 109.5 . . ?
H46A C46 H46C 109.5 . . ?
H46B C46 H46C 109.5 . . ?
F4 C51 C52 120.8(12) . . ?
F4 C51 C50 119.9(12) . . ?
C50 C51 C52 119.2(11) . . ?
C15 C16 C38 121.2(11) . . ?
C15 C16 C17 120.3(10) . . ?
C38 C16 C17 118.4(10) . . ?
C21 C28 H28 119.0 . . ?
C21 C28 C17 122.0(12) . . ?
C17 C28 H28 119.0 . . ?
F3 C50 C49 120.1(14) . . ?
F3 C50 C51 120.7(13) . . ?
C49 C50 C51 119.3(12) . . ?
C22 C23 H23 119.6 . . ?
C24 C23 C22 120.9(16) . . ?
C24 C23 H23 119.6 . . ?
C39 C40 H40 118.3 . . ?
C41 C40 C39 123.4(16) . . ?
C41 C40 H40 118.3 . . ?
C17 C18 H18 120.0 . . ?
C17 C18 C19 120.1(15) . . ?
C19 C18 H18 120.0 . . ?
C30 C35 H35A 109.5 . . ?
C30 C35 H35B 109.5 . . ?
C30 C35 H35C 109.5 . . ?
H35A C35 H35B 109.5 . . ?
H35A C35 H35C 109.5 . . ?
H35B C35 H35C 109.5 . . ?
C34 C33 H33 118.4 . . ?
C34 C33 C32 123.2(13) . . ?
C32 C33 H33 118.4 . . ?
C4 C3 H3 120.9 . . ?
C4 C3 C2 118.1(13) . . ?
C2 C3 H3 120.9 . . ?
C42 C41 C45 119.4(19) . . ?
C40 C41 C42 120.0(14) . . ?
C40 C41 C45 120.5(18) . . ?
C31 C32 C33 115.3(13) . . ?
C31 C32 C36 124.3(15) . . ?
C33 C32 C36 120.2(15) . . ?
C28 C17 C16 119.8(10) . . ?
C18 C17 C16 121.0(13) . . ?
C18 C17 C28 119.2(12) . . ?
C1 C2 H2 120.3 . . ?
C3 C2 C1 119.3(12) . . ?
C3 C2 H2 120.3 . . ?
C20 C19 H19 120.3 . . ?
C18 C19 C20 119.5(14) . . ?
C18 C19 H19 120.3 . . ?
C26 C25 H25 120.2 . . ?
C24 C25 C26 119.7(16) . . ?
C24 C25 H25 120.2 . . ?
C23 C24 H24 120.3 . . ?
C25 C24 C23 119.4(16) . . ?
C25 C24 H24 120.3 . . ?
C34 C37 H37A 109.5 . . ?
C34 C37 H37B 109.5 . . ?
C34 C37 H37C 109.5 . . ?
H37A C37 H37B 109.5 . . ?
H37A C37 H37C 109.5 . . ?
H37B C37 H37C 109.5 . . ?
C39 C44 H44A 109.5 . . ?
C39 C44 H44B 109.5 . . ?
C39 C44 H44C 109.5 . . ?
H44A C44 H44B 109.5 . . ?
H44A C44 H44C 109.5 . . ?
H44B C44 H44C 109.5 . . ?
C32 C36 H36A 109.5 . . ?
C32 C36 H36B 109.5 . . ?
C32 C36 H36C 109.5 . . ?
H36A C36 H36B 109.5 . . ?
H36A C36 H36C 109.5 . . ?
H36B C36 H36C 109.5 . . ?
C41 C45 H45A 109.5 . . ?
C41 C45 H45B 109.5 . . ?
C41 C45 H45C 109.5 . . ?
H45A C45 H45B 109.5 . . ?
H45A C45 H45C 109.5 . . ?
H45B C45 H45C 109.5 . . ?

loop_
_geom_bond_atom_site_label_1
_geom_bond_atom_site_label_2
_geom_bond_distance
_geom_bond_site_symmetry_2
_geom_bond_publ_flag
Pt1 Cl1 2.415(3) . ?
Pt1 N2 2.045(9) . ?
Pt1 N3 2.086(9) . ?
Pt1 C27 1.965(15) . ?
F1 C48 1.326(13) . ?
F5 C52 1.359(13) . ?
F4 C51 1.334(13) . ?
N2 C7 1.437(14) . ?
N2 C10 1.307(13) . ?
F2 C49 1.354(15) . ?
N3 C26 1.356(16) . ?
N3 C22 1.376(16) . ?
N1 H1 0.8600 . ?
N1 C15 1.443(14) . ?
N1 C12 1.345(14) . ?
F3 C50 1.321(14) . ?
C7 C6 1.336(15) . ?
C7 C8 1.455(15) . ?
C47 C48 1.403(16) . ?
C47 C11 1.486(15) . ?
C47 C52 1.365(15) . ?
C29 C6 1.492(16) . ?
C29 C30 1.424(17) . ?
C29 C34 1.400(16) . ?
C6 C5 1.455(16) . ?
C48 C49 1.388(18) . ?
C27 C5 1.414(19) . ?
C27 C1 1.382(18) . ?
C8 H8 0.9300 . ?
C8 C9 1.269(16) . ?
C26 C1 1.46(2) . ?
C26 C25 1.407(19) . ?
C13 H13 0.9300 . ?
C13 C14 1.351(16) . ?
C13 C12 1.456(16) . ?
C5 C4 1.393(16) . ?
C14 H14 0.9300 . ?
C14 C15 1.436(15) . ?
C10 C11 1.455(14) . ?
C10 C9 1.477(15) . ?
C11 C12 1.372(15) . ?
C22 C21 1.472(19) . ?
C22 C23 1.407(19) . ?
C21 C20 1.398(19) . ?
C21 C28 1.368(17) . ?
C30 C31 1.364(18) . ?
C30 C35 1.501(18) . ?
C43 C38 1.48(2) . ?
C43 C42 1.381(18) . ?
C43 C46 1.487(18) . ?
C15 C16 1.328(15) . ?
C20 H20 0.9300 . ?
C20 C19 1.41(2) . ?
C1 C2 1.398(19) . ?
C38 C39 1.389(18) . ?
C38 C16 1.464(17) . ?
C49 C50 1.36(2) . ?
C39 C40 1.42(2) . ?
C39 C44 1.51(2) . ?
C4 H4 0.9300 . ?
C4 C3 1.37(2) . ?
C42 H42 0.9300 . ?
C42 C41 1.35(2) . ?
C31 H31 0.9300 . ?
C31 C32 1.38(2) . ?
C34 C33 1.37(2) . ?
C34 C37 1.506(18) . ?
C52 C51 1.393(18) . ?
C9 H9 0.9300 . ?
C46 H46A 0.9600 . ?
C46 H46B 0.9600 . ?
C46 H46C 0.9600 . ?
C51 C50 1.372(19) . ?
C16 C17 1.506(16) . ?
C28 H28 0.9300 . ?
C28 C17 1.406(18) . ?
C23 H23 0.9300 . ?
C23 C24 1.37(2) . ?
C40 H40 0.9300 . ?
C40 C41 1.30(2) . ?
C18 H18 0.9300 . ?
C18 C17 1.384(17) . ?
C18 C19 1.39(2) . ?
C35 H35A 0.9600 . ?
C35 H35B 0.9600 . ?
C35 H35C 0.9600 . ?
C33 H33 0.9300 . ?
C33 C32 1.42(2) . ?
C3 H3 0.9300 . ?
C3 C2 1.38(2) . ?
C41 C45 1.53(2) . ?
C32 C36 1.51(2) . ?
C2 H2 0.9300 . ?
C19 H19 0.9300 . ?
C25 H25 0.9300 . ?
C25 C24 1.33(2) . ?
C24 H24 0.9300 . ?
C37 H37A 0.9600 . ?
C37 H37B 0.9600 . ?
C37 H37C 0.9600 . ?
C44 H44A 0.9600 . ?
C44 H44B 0.9600 . ?
C44 H44C 0.9600 . ?
C36 H36A 0.9600 . ?
C36 H36B 0.9600 . ?
C36 H36C 0.9600 . ?
C45 H45A 0.9600 . ?
C45 H45B 0.9600 . ?
C45 H45C 0.9600 . ?

loop_
_smtbx_masks_void_nr
_smtbx_masks_void_average_x
_smtbx_masks_void_average_y
_smtbx_masks_void_average_z
_smtbx_masks_void_volume
_smtbx_masks_void_count_electrons
_smtbx_masks_void_content
1 0.000 0.270 0.250 365.9 100.2 ?
2 0.000 -0.074 0.750 365.9 100.3 ?
3 0.250 -0.250 0.000 307.0 93.2 ?
4 0.250 0.250 0.500 307.0 93.2 ?
5 0.500 -0.252 0.750 365.9 100.3 ?
6 0.500 0.564 0.250 365.9 100.2 ?
7 0.750 0.750 0.500 307.0 93.2 ?
8 0.750 0.250 0.000 307.0 93.2 ?
